data_4321778
loop_
_publ_author_name
'Matthias Westerhausen'
'Mathias Krofta'
'Arno Pfitzner'

_publ_contact_author
;
    Matthias Westerhausen
    Institut fuer Anorganische Chemie
    Ludwig-Maximilians-Universitaet
    Meiserstr. 1
    D-80333 Muenchen
    Germany
;
_publ_contact_author_email maw@anorg.chemie.uni-muenchen.de
_publ_contact_author_fax '+49 (89) 5902 578'
_publ_contact_author_phone '+49 (89) 5902 638'
_publ_section_title
;
 Synthesis and Structure of Solvent-Free Hexameric Magnesium
 Tri(tert-butyl)silylphosphandiide
;
_journal_name_full 'Inorganic Chemistry'
_journal_page_first 598
_journal_page_last 599
_journal_paper_doi 10.1021/ic9810485
_journal_volume 38
_journal_year 1999
_chemical_formula_analytical MgPSi(t-Bu)3
_chemical_formula_sum 'C13 H28 Mg P Si'
_chemical_formula_weight 3212.69
_chemical_name_systematic
; 
 magnesium tri(tert-butyl)silylphosphandiide 
;
_space_group_IT_number 14
_symmetry_cell_setting monoclinic
_symmetry_space_group_name_Hall '-P 2ybc'
_symmetry_space_group_name_H-M 'P 1 21/c 1'
_atom_sites_solution_hydrogens geom
_atom_sites_solution_primary direct
_atom_sites_solution_secondary difmap
_audit_creation_method SHELXL
_cell_angle_alpha 90.00
_cell_angle_beta 104.590(10)
_cell_angle_gamma 90.00
_cell_formula_units_Z 12
_cell_length_a 13.5940(10)
_cell_length_b 23.177(2)
_cell_length_c 16.3510(10)
_cell_measurement_temperature 173(2)
_cell_volume 4985.6(7)
_computing_cell_refinement SHELXL-93
_computing_data_collection SHLELXL-93
_computing_data_reduction SHELXL-93
_computing_structure_refinement 'SHELXL-93 (Sheldrick, 1993)'
_computing_structure_solution 'SHELXS-86 (Sheldrick, 1990)'
_diffrn_ambient_temperature 173(2)
_diffrn_measurement_device STOE-IPDS
_diffrn_measurement_method 'area detector'
_diffrn_radiation_monochromator graphite
_diffrn_radiation_source 'fine-focus sealed tube'
_diffrn_radiation_type MoK\a
_diffrn_radiation_wavelength 0.71073
_diffrn_reflns_av_R_equivalents 0.0352
_diffrn_reflns_av_sigmaI/netI 0.0262
_diffrn_reflns_limit_h_max 16
_diffrn_reflns_limit_h_min -16
_diffrn_reflns_limit_k_max 28
_diffrn_reflns_limit_k_min -28
_diffrn_reflns_limit_l_max 19
_diffrn_reflns_limit_l_min -20
_diffrn_reflns_number 41481
_diffrn_reflns_theta_max 25.92
_diffrn_reflns_theta_min 2.18
_exptl_absorpt_coefficient_mu 0.253
_exptl_absorpt_correction_type empirical
_exptl_crystal_colour yellow
_exptl_crystal_density_diffrn 1.070
_exptl_crystal_description cuboid
_exptl_crystal_F_000 1764
_exptl_crystal_size_max .3
_exptl_crystal_size_mid .3
_exptl_crystal_size_min .25
_refine_diff_density_max 1.225
_refine_diff_density_min -0.620
_refine_diff_density_rms 0.091
_refine_ls_extinction_coef none
_refine_ls_extinction_method none
_refine_ls_goodness_of_fit_all 1.062
_refine_ls_goodness_of_fit_obs 1.122
_refine_ls_hydrogen_treatment 'fixed on ideal positions'
_refine_ls_matrix_type full
_refine_ls_number_parameters 459
_refine_ls_number_reflns 9625
_refine_ls_number_restraints 0
_refine_ls_restrained_S_all 1.062
_refine_ls_restrained_S_obs 1.122
_refine_ls_R_factor_all 0.0896
_refine_ls_R_factor_obs 0.0756
_refine_ls_shift/esd_max -0.114
_refine_ls_shift/esd_mean 0.008
_refine_ls_structure_factor_coef Fsqd
_refine_ls_weighting_details 'w=1/[\s^2^(Fo^2^)+(0.1310P)^2^+8.2030P] where P=(Fo^2^+2Fc^2^)/3'
_refine_ls_weighting_scheme calc
_refine_ls_wR_factor_all 0.2263
_refine_ls_wR_factor_obs 0.2139
_reflns_number_observed 7755
_reflns_number_total 9625
_reflns_observed_criterion >2sigma(I)
_cod_data_source_file ic9810485.cif
_cod_data_source_block IC9810485
_cod_depositor_comments
;
The following automatic conversions were performed:

'_refine_ls_weighting_scheme' value 'calc
w=1/[\s^2^(Fo^2^)+(0.1310P)^2^+8.2030P] where P=(Fo^2^+2Fc^2^)/3' was
changed to 'calc'. New tag '_refine_ls_weighting_details' was
created. The value of the new tag was set to
'w=1/[\s^2^(Fo^2^)+(0.1310P)^2^+8.2030P] where P=(Fo^2^+2Fc^2^)/3'.

Automatic conversion script
Id: cif_fix_values 3143 2015-03-26 13:38:13Z robertas 
;
_cod_original_cell_volume 4985.6(6)
_cod_database_code 4321778

loop_
_symmetry_equiv_pos_as_xyz
'x, y, z'
'-x, y+1/2, -z+1/2'
'-x, -y, -z'
'x, -y-1/2, z-1/2'

loop_
_atom_site_aniso_label
_atom_site_aniso_U_11
_atom_site_aniso_U_22
_atom_site_aniso_U_33
_atom_site_aniso_U_23
_atom_site_aniso_U_13
_atom_site_aniso_U_12
Mg1 0.0270(8) 0.0352(8) 0.0310(8) 0.0020(6) 0.0066(6) -0.0041(6)
Mg2 0.0268(9) 0.0220(7) 0.0377(8) 0.0053(5) 0.0013(6) -0.0031(6)
Mg3 0.0322(8) 0.0273(7) 0.0279(7) 0.0040(5) 0.0045(6) 0.0044(6)
P1 0.0235(7) 0.0247(6) 0.0312(6) 0.0064(5) -0.0005(5) 0.0088(6)
P2 0.0394(8) 0.0318(6) 0.0296(6) 0.0013(4) 0.0142(6) 0.0030(5)
P3 0.0298(6) 0.0220(6) 0.0302(6) -0.0021(5) 0.0094(5) -0.0117(4)
Si1 0.0257(5) 0.0263(5) 0.0332(5) 0.0103(4) 0.0048(4) 0.0060(4)
Si2 0.0289(5) 0.0231(4) 0.0351(5) -0.0008(3) 0.0086(4) -0.0027(4)
Si3 0.0271(5) 0.0180(4) 0.0287(4) -0.0033(3) 0.0061(3) -0.0041(3)
C11 0.038(2) 0.042(2) 0.080(3) 0.017(2) -0.008(2) -0.008(2)
C111 0.144(7) 0.074(4) 0.085(4) -0.019(3) 0.026(4) -0.060(4)
C112 0.037(3) 0.088(5) 0.177(8) 0.041(5) -0.026(4) -0.013(3)
C113 0.070(4) 0.049(3) 0.119(5) 0.008(3) 0.052(3) -0.015(3)
C12 0.049(3) 0.039(2) 0.065(3) -0.004(2) 0.004(2) 0.019(2)
C121 0.096(5) 0.050(3) 0.093(4) -0.013(3) 0.019(4) -0.022(3)
C122 0.101(5) 0.057(3) 0.110(5) 0.006(3) 0.005(4) 0.032(3)
C123 0.105(5) 0.094(5) 0.098(5) -0.044(4) 0.055(4) -0.022(4)
C13 0.055(3) 0.084(4) 0.052(3) 0.036(3) 0.021(2) 0.026(3)
C131 0.123(7) 0.285(14) 0.097(5) 0.136(8) 0.055(5) 0.115(8)
C132 0.080(4) 0.136(6) 0.051(3) -0.012(3) 0.031(3) -0.001(4)
C133 0.120(6) 0.080(4) 0.117(5) 0.020(4) 0.082(5) -0.011(4)
C21 0.061(3) 0.034(2) 0.048(2) 0.005(2) 0.018(2) -0.010(2)
C211 0.051(5) 0.047(6) 0.046(4) 0.006(4) 0.025(3) -0.016(4)
C212 0.053(5) 0.037(4) 0.019(3) 0.007(3) 0.009(3) 0.002(3)
C213 0.059(5) 0.023(3) 0.037(4) 0.004(3) 0.015(3) -0.011(3)
C214 0.311(54) 0.064(14) 0.170(33) 0.027(18) 0.144(35) -0.030(22)
C215 0.123(25) 0.161(31) 0.778(115) 0.321(55) 0.074(50) 0.059(24)
C216 0.372(66) 0.041(12) 0.161(25) -0.026(13) 0.077(34) -0.084(25)
C22 0.051(2) 0.038(2) 0.048(2) -0.005(2) 0.000(2) -0.002(2)
C221 0.078(4) 0.085(4) 0.049(3) -0.028(3) 0.010(2) 0.007(3)
C222 0.099(4) 0.036(2) 0.074(3) -0.013(2) -0.008(3) -0.007(3)
C223 0.054(3) 0.073(3) 0.054(3) -0.011(2) 0.000(2) -0.008(2)
C23 0.030(2) 0.061(3) 0.042(2) 0.007(2) 0.003(2) -0.001(2)
C231 0.042(3) 0.130(6) 0.062(3) 0.002(3) 0.014(2) 0.027(3)
C232 0.047(3) 0.079(4) 0.068(3) 0.021(3) 0.005(2) 0.018(3)
C233 0.046(3) 0.106(5) 0.061(3) -0.009(3) -0.001(2) -0.021(3)
C31 0.072(3) 0.062(3) 0.030(2) -0.016(2) 0.013(2) -0.014(2)
C311 0.089(4) 0.069(3) 0.060(3) -0.042(3) 0.009(3) -0.013(3)
C312 0.099(5) 0.091(4) 0.033(2) 0.002(2) -0.004(2) -0.012(3)
C313 0.106(5) 0.110(5) 0.056(3) -0.029(3) 0.048(3) -0.022(4)
C32 0.041(2) 0.024(2) 0.066(3) 0.003(2) 0.002(2) 0.004(2)
C321 0.054(3) 0.052(3) 0.106(4) -0.016(3) 0.007(3) 0.022(2)
C322 0.072(3) 0.025(2) 0.101(4) 0.017(2) 0.000(3) -0.003(2)
C323 0.054(3) 0.039(2) 0.060(3) 0.018(2) -0.010(2) 0.003(2)
C33 0.027(2) 0.045(2) 0.042(2) -0.008(2) 0.0072(15) -0.004(2)
C331 0.053(3) 0.081(4) 0.050(3) -0.008(2) 0.026(2) -0.010(2)
C333 0.038(2) 0.049(3) 0.085(3) -0.013(2) 0.006(2) 0.013(2)
C332 0.031(2) 0.068(3) 0.068(3) -0.012(2) 0.009(2) -0.013(2)

loop_
_atom_site_label
_atom_site_type_symbol
_atom_site_fract_x
_atom_site_fract_y
_atom_site_fract_z
_atom_site_U_iso_or_equiv
_atom_site_thermal_displace_type
_atom_site_occupancy
_atom_site_calc_flag
_atom_site_refinement_flags
_atom_site_disorder_group
Mg1 Mg 0.54890(11) 0.07357(7) 0.39893(10) 0.0312(4) Uani 0.824(3) d P .
Mg1A Mg 0.5316(15) 0.0788(8) 0.4351(13) 0.107(6) Uiso 0.176(3) d P .
Mg2 Mg 0.36167(14) -0.01046(6) 0.36084(9) 0.0301(4) Uani 0.824(3) d P .
Mg2A Mg 0.4109(15) -0.0159(7) 0.3613(10) 0.087(5) Uiso 0.176(3) d P .
Mg3 Mg 0.54726(11) -0.09415(6) 0.44676(8) 0.0297(4) Uani 0.824(3) d P .
Mg3A Mg 0.6663(12) -0.0018(7) 0.4915(10) 0.098(4) Uiso 0.176(3) d P .
P1 P 0.36455(12) 0.09307(7) 0.40105(8) 0.0278(3) Uani 0.824(3) d P .
P1A P 0.3377(8) 0.0768(4) 0.3976(6) 0.045(3) Uiso 0.176(3) d P .
P2 P 0.53155(11) -0.02397(5) 0.33022(8) 0.0326(3) Uani 0.824(3) d P .
P2A P 0.5779(6) -0.0137(3) 0.3628(5) 0.041(2) Uiso 0.176(3) d P .
P3 P 0.35818(10) -0.09490(5) 0.45264(9) 0.0270(3) Uani 0.824(3) d P .
P3A P 0.3796(7) -0.1065(4) 0.4317(6) 0.044(2) Uiso 0.176(3) d P .
Si1 Si 0.23053(7) 0.13977(4) 0.32097(6) 0.0289(2) Uani 1 d . .
Si2 Si 0.63237(7) -0.02511(4) 0.24391(6) 0.0289(2) Uani 1 d . .
Si3 Si 0.26227(7) -0.17352(4) 0.41503(5) 0.0247(2) Uani 1 d . .
C11 C 0.1111(3) 0.0922(2) 0.3044(3) 0.0575(13) Uani 1 d . .
C111 C 0.1156(7) 0.0393(3) 0.2512(4) 0.102(3) Uani 1 d . .
H11G H 0.1232(7) 0.0510(3) 0.1968(4) 0.122 Uiso 1 calc R .
H11H H 0.0540(7) 0.0175(3) 0.2442(4) 0.122 Uiso 1 calc R .
H11I H 0.1725(7) 0.0158(3) 0.2787(4) 0.122 Uiso 1 calc R .
C112 C 0.0113(4) 0.1279(3) 0.2682(6) 0.110(3) Uani 1 d . .
H11D H 0.0108(4) 0.1611(3) 0.3032(6) 0.132 Uiso 1 calc R .
H11E H -0.0468(4) 0.1042(3) 0.2676(6) 0.132 Uiso 1 calc R .
H11F H 0.0091(4) 0.1402(3) 0.2117(6) 0.132 Uiso 1 calc R .
C113 C 0.0989(5) 0.0688(2) 0.3900(4) 0.074(2) Uani 1 d . .
H11A H 0.0955(5) 0.1005(2) 0.4270(4) 0.089 Uiso 1 calc R .
H11B H 0.1560(5) 0.0448(2) 0.4154(4) 0.089 Uiso 1 calc R .
H11C H 0.0375(5) 0.0465(2) 0.3808(4) 0.089 Uiso 1 calc R .
C12 C 0.2140(4) 0.2107(2) 0.3799(3) 0.0526(11) Uani 1 d . .
C121 C 0.3153(5) 0.2405(2) 0.4151(4) 0.081(2) Uani 1 d . .
H12G H 0.3469(5) 0.2484(2) 0.3700(4) 0.097 Uiso 1 calc R .
H12H H 0.3587(5) 0.2160(2) 0.4561(4) 0.097 Uiso 1 calc R .
H12I H 0.3043(5) 0.2761(2) 0.4415(4) 0.097 Uiso 1 calc R .
C122 C 0.1507(6) 0.2571(3) 0.3188(5) 0.093(2) Uani 1 d . .
H12D H 0.1792(6) 0.2623(3) 0.2713(5) 0.112 Uiso 1 calc R .
H12E H 0.1525(6) 0.2930(3) 0.3484(5) 0.112 Uiso 1 calc R .
H12F H 0.0815(6) 0.2443(3) 0.2994(5) 0.112 Uiso 1 calc R .
C123 C 0.1731(6) 0.2008(3) 0.4547(4) 0.094(2) Uani 1 d . .
H12A H 0.1084(6) 0.1819(3) 0.4374(4) 0.112 Uiso 1 calc R .
H12B H 0.1650(6) 0.2372(3) 0.4804(4) 0.112 Uiso 1 calc R .
H12C H 0.2194(6) 0.1770(3) 0.4948(4) 0.112 Uiso 1 calc R .
C13 C 0.2626(4) 0.1571(3) 0.2148(3) 0.0624(14) Uani 1 d . .
C131 C 0.1683(7) 0.1795(5) 0.1475(5) 0.163(5) Uani 1 d . .
H13G H 0.1132(7) 0.1527(5) 0.1421(5) 0.196 Uiso 1 calc R .
H13H H 0.1849(7) 0.1834(5) 0.0941(5) 0.196 Uiso 1 calc R .
H13I H 0.1483(7) 0.2164(5) 0.1648(5) 0.196 Uiso 1 calc R .
C132 C 0.2936(5) 0.1018(3) 0.1755(4) 0.086(2) Uani 1 d . .
H13D H 0.2391(5) 0.0743(3) 0.1667(4) 0.104 Uiso 1 calc R .
H13E H 0.3532(5) 0.0857(3) 0.2129(4) 0.104 Uiso 1 calc R .
H13F H 0.3077(5) 0.1109(3) 0.1223(4) 0.104 Uiso 1 calc R .
C133 C 0.3526(6) 0.1978(3) 0.2261(5) 0.096(2) Uani 1 d . .
H13A H 0.3375(6) 0.2333(3) 0.2506(5) 0.115 Uiso 1 calc R .
H13B H 0.3657(6) 0.2055(3) 0.1721(5) 0.115 Uiso 1 calc R .
H13C H 0.4114(6) 0.1803(3) 0.2627(5) 0.115 Uiso 1 calc R .
C21 C 0.6357(4) 0.0517(2) 0.1965(3) 0.0470(10) Uani 1 d . .
C211 C 0.7266(7) 0.0633(5) 0.1595(6) 0.046(3) Uani 0.59(2) d P 1
H21G H 0.7885(7) 0.0562(5) 0.2019(6) 0.055 Uiso 0.59(2) calc PR 1
H21H H 0.7251(7) 0.1027(5) 0.1414(6) 0.055 Uiso 0.59(2) calc PR 1
H21I H 0.7232(7) 0.0382(5) 0.1122(6) 0.055 Uiso 0.59(2) calc PR 1
C212 C 0.5415(7) 0.0643(4) 0.1238(4) 0.036(2) Uani 0.59(2) d P 1
H21D H 0.4811(7) 0.0578(4) 0.1429(4) 0.043 Uiso 0.59(2) calc PR 1
H21E H 0.5414(7) 0.0392(4) 0.0771(4) 0.043 Uiso 0.59(2) calc PR 1
H21F H 0.5432(7) 0.1037(4) 0.1063(4) 0.043 Uiso 0.59(2) calc PR 1
C213 C 0.6327(7) 0.1002(4) 0.2618(6) 0.039(2) Uani 0.59(2) d P 1
H21A H 0.5762(7) 0.0938(4) 0.2861(6) 0.047 Uiso 0.59(2) calc PR 1
H21B H 0.6252(7) 0.1370(4) 0.2340(6) 0.047 Uiso 0.59(2) calc PR 1
H21C H 0.6948(7) 0.0996(4) 0.3057(6) 0.047 Uiso 0.59(2) calc PR 1
C214 C 0.6877(41) 0.0500(12) 0.1280(27) 0.167(18) Uani 0.41(2) d P 2
H21J H 0.7558(41) 0.0360(12) 0.1497(27) 0.200 Uiso 0.41(2) calc PR 2
H21K H 0.6897(41) 0.0881(12) 0.1055(27) 0.200 Uiso 0.41(2) calc PR 2
H21L H 0.6517(41) 0.0246(12) 0.0842(27) 0.200 Uiso 0.41(2) calc PR 2
C215 C 0.5324(27) 0.0714(18) 0.1649(57) 0.361(44) Uani 0.41(2) d P 2
H21M H 0.4958(27) 0.0447(18) 0.1234(57) 0.433 Uiso 0.41(2) calc PR 2
H21N H 0.5325(27) 0.1088(18) 0.1397(57) 0.433 Uiso 0.41(2) calc PR 2
H21O H 0.5002(27) 0.0738(18) 0.2108(57) 0.433 Uiso 0.41(2) calc PR 2
C216 C 0.6901(50) 0.0929(11) 0.2610(20) 0.189(22) Uani 0.41(2) d P 2
H21P H 0.7593(50) 0.0806(11) 0.2820(20) 0.227 Uiso 0.41(2) calc PR 2
H21Q H 0.6576(50) 0.0943(11) 0.3067(20) 0.227 Uiso 0.41(2) calc PR 2
H21R H 0.6887(50) 0.1305(11) 0.2362(20) 0.227 Uiso 0.41(2) calc PR 2
C22 C 0.5717(4) -0.0798(2) 0.1555(3) 0.0479(10) Uani 1 d . .
C221 C 0.6237(5) -0.0808(3) 0.0815(3) 0.072(2) Uani 1 d . .
H22G H 0.6953(5) -0.0872(3) 0.1033(3) 0.086 Uiso 1 calc R .
H22H H 0.6130(5) -0.0445(3) 0.0524(3) 0.086 Uiso 1 calc R .
H22I H 0.5951(5) -0.1112(3) 0.0431(3) 0.086 Uiso 1 calc R .
C222 C 0.5817(5) -0.1411(2) 0.1930(4) 0.075(2) Uani 1 d . .
H22D H 0.6521(5) -0.1496(2) 0.2174(4) 0.090 Uiso 1 calc R .
H22E H 0.5544(5) -0.1685(2) 0.1491(4) 0.090 Uiso 1 calc R .
H22F H 0.5449(5) -0.1435(2) 0.2358(4) 0.090 Uiso 1 calc R .
C223 C 0.4592(4) -0.0695(3) 0.1183(3) 0.0629(13) Uani 1 d . .
H22A H 0.4492(4) -0.0316(3) 0.0941(3) 0.075 Uiso 1 calc R .
H22B H 0.4237(4) -0.0728(3) 0.1619(3) 0.075 Uiso 1 calc R .
H22C H 0.4334(4) -0.0977(3) 0.0752(3) 0.075 Uiso 1 calc R .
C23 C 0.7676(3) -0.0495(2) 0.3052(3) 0.0457(10) Uani 1 d . .
C231 C 0.8370(4) -0.0639(3) 0.2487(3) 0.078(2) Uani 1 d . .
H23G H 0.8386(4) -0.0320(3) 0.2116(3) 0.093 Uiso 1 calc R .
H23H H 0.8120(4) -0.0976(3) 0.2159(3) 0.093 Uiso 1 calc R .
H23I H 0.9043(4) -0.0713(3) 0.2829(3) 0.093 Uiso 1 calc R .
C232 C 0.7637(4) -0.0994(3) 0.3646(3) 0.0665(14) Uani 1 d . .
H23D H 0.7195(4) -0.0897(3) 0.3999(3) 0.080 Uiso 1 calc R .
H23E H 0.8308(4) -0.1069(3) 0.3992(3) 0.080 Uiso 1 calc R .
H23F H 0.7384(4) -0.1332(3) 0.3321(3) 0.080 Uiso 1 calc R .
C233 C 0.8179(4) -0.0009(3) 0.3663(3) 0.073(2) Uani 1 d . .
H23A H 0.7750(4) 0.0088(3) 0.4028(3) 0.088 Uiso 1 calc R .
H23B H 0.8271(4) 0.0325(3) 0.3342(3) 0.088 Uiso 1 calc R .
H23C H 0.8827(4) -0.0138(3) 0.3996(3) 0.088 Uiso 1 calc R .
C31 C 0.2366(4) -0.1861(2) 0.2951(3) 0.0548(12) Uani 1 d . .
C311 C 0.1906(5) -0.2447(3) 0.2662(3) 0.074(2) Uani 1 d . .
H31G H 0.2345(5) -0.2746(3) 0.2954(3) 0.089 Uiso 1 calc R .
H31H H 0.1828(5) -0.2486(3) 0.2064(3) 0.089 Uiso 1 calc R .
H31I H 0.1253(5) -0.2478(3) 0.2783(3) 0.089 Uiso 1 calc R .
C312 C 0.1643(5) -0.1403(3) 0.2471(3) 0.078(2) Uani 1 d . .
H31D H 0.1913(5) -0.1027(3) 0.2640(3) 0.093 Uiso 1 calc R .
H31E H 0.0992(5) -0.1443(3) 0.2594(3) 0.093 Uiso 1 calc R .
H31F H 0.1567(5) -0.1451(3) 0.1875(3) 0.093 Uiso 1 calc R .
C313 C 0.3371(5) -0.1793(3) 0.2659(4) 0.086(2) Uani 1 d . .
H31A H 0.3671(5) -0.1424(3) 0.2837(4) 0.103 Uiso 1 calc R .
H31B H 0.3222(5) -0.1820(3) 0.2055(4) 0.103 Uiso 1 calc R .
H31C H 0.3838(5) -0.2094(3) 0.2907(4) 0.103 Uiso 1 calc R .
C32 C 0.3323(3) -0.2390(2) 0.4800(3) 0.0461(10) Uani 1 d . .
C321 C 0.4172(4) -0.2617(2) 0.4414(4) 0.073(2) Uani 1 d . .
H32G H 0.3885(4) -0.2731(2) 0.3838(4) 0.088 Uiso 1 calc R .
H32H H 0.4496(4) -0.2944(2) 0.4733(4) 0.088 Uiso 1 calc R .
H32I H 0.4666(4) -0.2318(2) 0.4429(4) 0.088 Uiso 1 calc R .
C322 C 0.2604(4) -0.2901(2) 0.4825(4) 0.070(2) Uani 1 d . .
H32D H 0.2264(4) -0.3011(2) 0.4259(4) 0.084 Uiso 1 calc R .
H32E H 0.2109(4) -0.2787(2) 0.5123(4) 0.084 Uiso 1 calc R .
H32F H 0.2990(4) -0.3221(2) 0.5110(4) 0.084 Uiso 1 calc R .
C323 C 0.3854(4) -0.2223(2) 0.5705(3) 0.0555(12) Uani 1 d . .
H32A H 0.3361(4) -0.2076(2) 0.5982(3) 0.067 Uiso 1 calc R .
H32B H 0.4353(4) -0.1931(2) 0.5699(3) 0.067 Uiso 1 calc R .
H32C H 0.4181(4) -0.2556(2) 0.6003(3) 0.067 Uiso 1 calc R .
C33 C 0.1367(3) -0.1587(2) 0.4477(2) 0.0382(8) Uani 1 d . .
C331 C 0.1516(4) -0.1627(2) 0.5430(3) 0.0594(13) Uani 1 d . .
H33G H 0.2062(4) -0.1378(2) 0.5707(3) 0.071 Uiso 1 calc R .
H33H H 0.1678(4) -0.2018(2) 0.5610(3) 0.071 Uiso 1 calc R .
H33I H 0.0902(4) -0.1512(2) 0.5574(3) 0.071 Uiso 1 calc R .
C333 C 0.1003(4) -0.0964(2) 0.4248(4) 0.0593(13) Uani 1 d . .
H33A H 0.0895(4) -0.0907(2) 0.3650(4) 0.071 Uiso 1 calc R .
H33B H 0.1510(4) -0.0698(2) 0.4544(4) 0.071 Uiso 1 calc R .
H33C H 0.0378(4) -0.0899(2) 0.4406(4) 0.071 Uiso 1 calc R .
C332 C 0.0489(3) -0.1992(2) 0.4061(3) 0.0564(12) Uani 1 d . .
H33D H 0.0378(3) -0.1976(2) 0.3458(3) 0.068 Uiso 1 calc R .
H33E H -0.0118(3) -0.1874(2) 0.4213(3) 0.068 Uiso 1 calc R .
H33F H 0.0658(3) -0.2380(2) 0.4251(3) 0.068 Uiso 1 calc R .
C1 C 0.0164 0.0560 -0.0280 0.190 Uiso 1 d . .
C2 C 0.0855 0.0145 -0.0090 0.190 Uiso 1 d . .
C3 C 0.0971 -0.0494 0.0176 0.190 Uiso 1 d . .
H1A H 0.0354 0.0918 -0.0490 0.100 Uiso 1 d . .
H2A H 0.1500 0.0292 -0.0133 0.100 Uiso 1 d . .
H3A H 0.1529 -0.0760 0.0253 0.100 Uiso 1 d . .

loop_
_atom_type_symbol
_atom_type_description
_atom_type_scat_dispersion_real
_atom_type_scat_dispersion_imag
_atom_type_scat_source
C C 0.0033 0.0016 'International Tables Vol C Tables 4.2.6.8 and 6.1.1.4'
H H 0.0000 0.0000 'International Tables Vol C Tables 4.2.6.8 and 6.1.1.4'
Mg Mg 0.0486 0.0363 'International Tables Vol C Tables 4.2.6.8 and 6.1.1.4'
Si Si 0.0817 0.0704 'International Tables Vol C Tables 4.2.6.8 and 6.1.1.4'
P P 0.1023 0.0942 'International Tables Vol C Tables 4.2.6.8 and 6.1.1.4'

loop_
_geom_angle_atom_site_label_1
_geom_angle_atom_site_label_2
_geom_angle_atom_site_label_3
_geom_angle
_geom_angle_site_symmetry_1
_geom_angle_site_symmetry_3
_geom_angle_publ_flag
Mg1A Mg1 P2A 121.0(16) . . ?
Mg1A Mg1 P3 48.5(16) . 3_656 ?
P2A Mg1 P3 111.6(2) . 3_656 ?
Mg1A Mg1 P2 121.5(16) . . ?
P2A Mg1 P2 16.6(2) . . ?
P3 Mg1 P2 125.70(7) 3_656 . ?
Mg1A Mg1 P1 54.4(16) . . ?
P2A Mg1 P1 114.5(2) . . ?
P3 Mg1 P1 102.14(8) 3_656 . ?
P2 Mg1 P1 100.58(7) . . ?
Mg1A Mg1 Mg3A 85.0(17) . . ?
P2A Mg1 Mg3A 53.3(4) . . ?
P3 Mg1 Mg3A 58.4(3) 3_656 . ?
P2 Mg1 Mg3A 68.1(4) . . ?
P1 Mg1 Mg3A 125.1(4) . . ?
Mg1A Mg1 Mg2A 88.0(17) . . ?
P2A Mg1 Mg2A 53.1(4) . . ?
P3 Mg1 Mg2A 121.1(3) 3_656 . ?
P2 Mg1 Mg2A 40.6(4) . . ?
P1 Mg1 Mg2A 61.4(4) . . ?
Mg3A Mg1 Mg2A 84.7(5) . . ?
Mg1A Mg1 P3A 39.1(16) . 3_656 ?
P2A Mg1 P3A 118.8(3) . 3_656 ?
P3 Mg1 P3A 10.4(2) 3_656 3_656 ?
P2 Mg1 P3A 131.2(2) . 3_656 ?
P1 Mg1 P3A 92.0(2) . 3_656 ?
Mg3A Mg1 P3A 66.1(4) . 3_656 ?
Mg2A Mg1 P3A 118.2(4) . 3_656 ?
Mg1A Mg1 P1A 56.9(16) . . ?
P2A Mg1 P1A 105.8(3) . . ?
P3 Mg1 P1A 105.3(2) 3_656 . ?
P2 Mg1 P1A 92.2(2) . . ?
P1 Mg1 P1A 8.8(2) . . ?
Mg3A Mg1 P1A 119.5(4) . . ?
Mg2A Mg1 P1A 52.7(4) . . ?
P3A Mg1 P1A 95.6(3) 3_656 . ?
Mg1A Mg1 Mg2 81.2(16) . . ?
P2A Mg1 Mg2 64.0(2) . . ?
P3 Mg1 Mg2 120.26(7) 3_656 . ?
P2 Mg1 Mg2 51.12(5) . . ?
P1 Mg1 Mg2 50.48(5) . . ?
Mg3A Mg1 Mg2 92.7(4) . . ?
Mg2A Mg1 Mg2 11.0(4) . . ?
P3A Mg1 Mg2 115.3(2) 3_656 . ?
P1A Mg1 Mg2 41.8(2) . . ?
Mg1A Mg1 Mg3 4.8(17) . 3_656 ?
P2A Mg1 Mg3 119.9(2) . 3_656 ?
P3 Mg1 Mg3 53.18(5) 3_656 3_656 ?
P2 Mg1 Mg3 118.88(6) . 3_656 ?
P1 Mg1 Mg3 50.01(5) . 3_656 ?
Mg3A Mg1 Mg3 87.3(3) . 3_656 ?
Mg2A Mg1 Mg3 84.1(3) . 3_656 ?
P3A Mg1 Mg3 43.8(2) 3_656 3_656 ?
P1A Mg1 Mg3 52.2(2) . 3_656 ?
Mg2 Mg1 Mg3 76.94(6) . 3_656 ?
Mg1 Mg1A P3 117.0(20) . 3_656 ?
Mg1 Mg1A P1 110.7(19) . . ?
P3 Mg1A P1 130.9(10) 3_656 . ?
Mg1 Mg1A P3A 129.9(20) . 3_656 ?
P3 Mg1A P3A 13.9(3) 3_656 3_656 ?
P1 Mg1A P3A 117.1(9) . 3_656 ?
Mg1 Mg1A Mg3 173.9(21) . 3_656 ?
P3 Mg1A Mg3 69.1(6) 3_656 3_656 ?
P1 Mg1A Mg3 63.6(6) . 3_656 ?
P3A Mg1A Mg3 56.3(5) 3_656 3_656 ?
Mg1 Mg1A P1A 109.9(19) . . ?
P3 Mg1A P1A 133.1(10) 3_656 . ?
P1 Mg1A P1A 9.6(2) . . ?
P3A Mg1A P1A 119.8(9) 3_656 . ?
Mg3 Mg1A P1A 64.1(5) 3_656 . ?
Mg1 Mg1A P2A 45.6(14) . . ?
P3 Mg1A P2A 110.1(8) 3_656 . ?
P1 Mg1A P2A 110.9(8) . . ?
P3A Mg1A P2A 122.1(9) 3_656 . ?
Mg3 Mg1A P2A 132.8(8) 3_656 . ?
P1A Mg1A P2A 103.2(7) . . ?
Mg1 Mg1A Mg3A 79.6(17) . . ?
P3 Mg1A Mg3A 62.2(6) 3_656 . ?
P1 Mg1A Mg3A 140.8(9) . . ?
P3A Mg1A Mg3A 73.2(7) 3_656 . ?
Mg3 Mg1A Mg3A 103.4(8) 3_656 . ?
P1A Mg1A Mg3A 131.3(9) . . ?
P2A Mg1A Mg3A 49.0(5) . . ?
Mg1 Mg1A Mg2A 77.6(16) . . ?
P3 Mg1A Mg2A 136.5(9) 3_656 . ?
P1 Mg1A Mg2A 64.0(6) . . ?
P3A Mg1A Mg2A 137.0(9) 3_656 . ?
Mg3 Mg1A Mg2A 97.3(8) 3_656 . ?
P1A Mg1A Mg2A 55.2(6) . . ?
P2A Mg1A Mg2A 49.1(5) . . ?
Mg3A Mg1A Mg2A 82.8(8) . . ?
Mg1 Mg1A P2 46.8(14) . . ?
P3 Mg1A P2 123.5(8) 3_656 . ?
P1 Mg1A P2 97.1(7) . . ?
P3A Mg1A P2 134.6(8) 3_656 . ?
Mg3 Mg1A P2 129.8(8) 3_656 . ?
P1A Mg1A P2 89.8(6) . . ?
P2A Mg1A P2 14.0(2) . . ?
Mg3A Mg1A P2 61.5(6) . . ?
Mg2A Mg1A P2 37.3(5) . . ?
Mg1 Mg1A Mg2 85.9(17) . . ?
P3 Mg1A Mg2 139.4(9) 3_656 . ?
P1 Mg1A Mg2 52.4(4) . . ?
P3A Mg1A Mg2 135.7(9) 3_656 . ?
Mg3 Mg1A Mg2 88.6(6) 3_656 . ?
P1A Mg1A Mg2 43.4(4) . . ?
P2A Mg1A Mg2 61.0(4) . . ?
Mg3A Mg1A Mg2 92.7(7) . . ?
Mg2A Mg1A Mg2 11.9(4) . . ?
P2 Mg1A Mg2 48.8(3) . . ?
Mg1 Mg1A Mg2A 133.0(19) . 3_656 ?
P3 Mg1A Mg2A 46.1(5) 3_656 3_656 ?
P1 Mg1A Mg2A 105.5(7) . 3_656 ?
P3A Mg1A Mg2A 44.3(5) 3_656 3_656 ?
Mg3 Mg1A Mg2A 50.0(5) 3_656 3_656 ?
P1A Mg1A Mg2A 100.9(7) . 3_656 ?
P2A Mg1A Mg2A 93.8(6) . 3_656 ?
Mg3A Mg1A Mg2A 53.4(6) . 3_656 ?
Mg2A Mg1A Mg2A 92.8(7) . 3_656 ?
P2 Mg1A Mg2A 100.5(6) . 3_656 ?
Mg2 Mg1A Mg2A 93.4(6) . 3_656 ?
Mg2A Mg2 P1A 112.9(14) . . ?
Mg2A Mg2 P3 90.9(14) . . ?
P1A Mg2 P3 123.1(3) . . ?
Mg2A Mg2 P1 103.1(14) . . ?
P1A Mg2 P1 9.9(3) . . ?
P3 Mg2 P1 127.20(8) . . ?
Mg2A Mg2 P3A 81.3(14) . . ?
P1A Mg2 P3A 135.4(3) . . ?
P3 Mg2 P3A 13.2(2) . . ?
P1 Mg2 P3A 138.2(2) . . ?
Mg2A Mg2 P2 12.2(13) . . ?
P1A Mg2 P2 112.6(3) . . ?
P3 Mg2 P2 100.49(7) . . ?
P1 Mg2 P2 102.70(7) . . ?
P3A Mg2 P2 89.7(2) . . ?
Mg2A Mg2 Mg3A 113.1(14) . 3_656 ?
P1A Mg2 Mg3A 64.1(4) . 3_656 ?
P3 Mg2 Mg3A 59.0(4) . 3_656 ?
P1 Mg2 Mg3A 68.8(4) . 3_656 ?
P3A Mg2 Mg3A 71.4(4) . 3_656 ?
P2 Mg2 Mg3A 124.6(4) . 3_656 ?
Mg2A Mg2 P2A 9.3(14) . . ?
P1A Mg2 P2A 104.0(3) . . ?
P3 Mg2 P2A 98.38(14) . . ?
P1 Mg2 P2A 94.17(15) . . ?
P3A Mg2 P2A 89.5(2) . . ?
P2 Mg2 P2A 13.13(15) . . ?
Mg3A Mg2 P2A 112.4(4) 3_656 . ?
Mg2A Mg2 Mg1A 59.1(15) . . ?
P1A Mg2 Mg1A 54.3(4) . . ?
P3 Mg2 Mg1A 114.5(4) . . ?
P1 Mg2 Mg1A 45.1(4) . . ?
P3A Mg2 Mg1A 115.9(4) . . ?
P2 Mg2 Mg1A 61.9(4) . . ?
Mg3A Mg2 Mg1A 80.2(5) 3_656 . ?
P2A Mg2 Mg1A 50.9(4) . . ?
Mg2A Mg2 Mg1 50.7(14) . . ?
P1A Mg2 Mg1 62.3(3) . . ?
P3 Mg2 Mg1 120.58(7) . . ?
P1 Mg2 Mg1 52.47(6) . . ?
P3A Mg2 Mg1 118.8(2) . . ?
P2 Mg2 Mg1 51.29(5) . . ?
Mg3A Mg2 Mg1 92.9(4) 3_656 . ?
P2A Mg2 Mg1 41.70(15) . . ?
Mg1A Mg2 Mg1 12.9(4) . . ?
Mg2A Mg2 Mg3 38.7(14) . . ?
P1A Mg2 Mg3 127.0(3) . . ?
P3 Mg2 Mg3 52.40(5) . . ?
P1 Mg2 Mg3 120.60(7) . . ?
P3A Mg2 Mg3 44.2(2) . . ?
P2 Mg2 Mg3 49.40(5) . . ?
Mg3A Mg2 Mg3 86.6(4) 3_656 . ?
P2A Mg2 Mg3 45.98(13) . . ?
Mg1A Mg2 Mg3 78.9(4) . . ?
Mg1 Mg2 Mg3 77.27(6) . . ?
Mg2A Mg2 Mg1A 75.3(14) . 3_656 ?
P1A Mg2 Mg1A 101.9(4) . 3_656 ?
P3 Mg2 Mg1A 33.4(3) . 3_656 ?
P1 Mg2 Mg1A 101.6(3) . 3_656 ?
P3A Mg2 Mg1A 38.5(4) . 3_656 ?
P2 Mg2 Mg1A 87.4(3) . 3_656 ?
Mg3A Mg2 Mg1A 45.8(5) 3_656 3_656 ?
P2A Mg2 Mg1A 79.2(4) . 3_656 ?
Mg1A Mg2 Mg1A 81.2(5) . 3_656 ?
Mg1 Mg2 Mg1A 88.4(3) . 3_656 ?
Mg3 Mg2 Mg1A 41.4(3) . 3_656 ?
Mg2 Mg2A P2 163.3(18) . . ?
Mg2 Mg2A P2A 168.0(18) . . ?
P2 Mg2A P2A 17.6(3) . . ?
Mg2 Mg2A P3A 83.1(14) . . ?
P2 Mg2A P3A 108.1(8) . . ?
P2A Mg2A P3A 107.6(7) . . ?
Mg2 Mg2A P1A 52.6(13) . . ?
P2 Mg2A P1A 125.9(9) . . ?
P2A Mg2A P1A 115.8(8) . . ?
P3A Mg2A P1A 119.5(7) . . ?
Mg2 Mg2A P3 73.8(14) . . ?
P2 Mg2A P3 119.0(8) . . ?
P2A Mg2A P3 115.7(7) . . ?
P3A Mg2A P3 12.8(2) . . ?
P1A Mg2A P3 106.7(7) . . ?
Mg2 Mg2A Mg3 132.3(16) . . ?
P2 Mg2A Mg3 62.3(5) . . ?
P2A Mg2A Mg3 57.1(5) . . ?
P3A Mg2A Mg3 51.0(4) . . ?
P1A Mg2A Mg3 135.4(7) . . ?
P3 Mg2A Mg3 58.7(4) . . ?
Mg2 Mg2A P1 62.8(13) . . ?
P2 Mg2A P1 115.8(8) . . ?
P2A Mg2A P1 105.5(6) . . ?
P3A Mg2A P1 126.7(7) . . ?
P1A Mg2A P1 10.3(2) . . ?
P3 Mg2A P1 114.0(6) . . ?
Mg3 Mg2A P1 131.8(6) . . ?
Mg2 Mg2A Mg1 118.4(16) . . ?
P2 Mg2A Mg1 62.3(5) . . ?
P2A Mg2A Mg1 50.0(4) . . ?
P3A Mg2A Mg1 135.9(7) . . ?
P1A Mg2A Mg1 65.8(5) . . ?
P3 Mg2A Mg1 132.6(6) . . ?
Mg3 Mg2A Mg1 92.8(6) . . ?
P1 Mg2A Mg1 55.6(3) . . ?
Mg2 Mg2A Mg1A 109.0(16) . . ?
P2 Mg2A Mg1A 74.6(8) . . ?
P2A Mg2A Mg1A 60.3(6) . . ?
P3A Mg2A Mg1A 127.5(8) . . ?
P1A Mg2A Mg1A 56.9(6) . . ?
P3 Mg2A Mg1A 121.4(7) . . ?
Mg3 Mg2A Mg1A 92.9(7) . . ?
P1 Mg2A Mg1A 47.2(5) . . ?
Mg1 Mg2A Mg1A 14.3(4) . . ?
Mg2 Mg2A Mg3A 54.4(12) . 3_656 ?
P2 Mg2A Mg3A 141.2(9) . 3_656 ?
P2A Mg2A Mg3A 124.2(8) . 3_656 ?
P3A Mg2A Mg3A 66.0(5) . 3_656 ?
P1A Mg2A Mg3A 55.3(5) . 3_656 ?
P3 Mg2A Mg3A 53.5(4) . 3_656 ?
Mg3 Mg2A Mg3A 90.6(6) . 3_656 ?
P1 Mg2A Mg3A 60.9(5) . 3_656 ?
Mg1 Mg2A Mg3A 94.4(6) . 3_656 ?
Mg1A Mg2A Mg3A 80.1(7) . 3_656 ?
Mg2 Mg2A Mg1A 94.0(14) . 3_656 ?
P2 Mg2A Mg1A 102.5(7) . 3_656 ?
P2A Mg2A Mg1A 90.9(6) . 3_656 ?
P3A Mg2A Mg1A 40.3(4) . 3_656 ?
P1A Mg2A Mg1A 97.9(6) . 3_656 ?
P3 Mg2A Mg1A 35.8(4) . 3_656 ?
Mg3 Mg2A Mg1A 43.9(4) . 3_656 ?
P1 Mg2A Mg1A 99.6(6) . 3_656 ?
Mg1 Mg2A Mg1A 97.1(6) . 3_656 ?
Mg1A Mg2A Mg1A 87.2(7) . 3_656 ?
Mg3A Mg2A Mg1A 46.7(5) 3_656 3_656 ?
P3A Mg3 P2A 110.6(3) . . ?
P3A Mg3 Mg1A 58.3(5) . 3_656 ?
P2A Mg3 Mg1A 120.5(5) . 3_656 ?
P3A Mg3 P2 96.4(2) . . ?
P2A Mg3 P2 17.7(2) . . ?
Mg1A Mg3 P2 122.7(5) 3_656 . ?
P3A Mg3 P1 109.4(2) . 3_656 ?
P2A Mg3 P1 117.0(2) . 3_656 ?
Mg1A Mg3 P1 53.5(5) 3_656 3_656 ?
P2 Mg3 P1 133.93(8) . 3_656 ?
P3A Mg3 P3 10.7(2) . . ?
P2A Mg3 P3 109.9(2) . . ?
Mg1A Mg3 P3 48.7(5) 3_656 . ?
P2 Mg3 P3 97.98(6) . . ?
P1 Mg3 P3 101.31(7) 3_656 . ?
P3A Mg3 P1A 117.3(3) . 3_656 ?
P2A Mg3 P1A 106.5(3) . 3_656 ?
Mg1A Mg3 P1A 59.6(5) 3_656 3_656 ?
P2 Mg3 P1A 123.6(2) . 3_656 ?
P1 Mg3 P1A 10.8(2) 3_656 3_656 ?
P3 Mg3 P1A 108.3(2) . 3_656 ?
P3A Mg3 Mg3A 131.2(4) . . ?
P2A Mg3 Mg3A 50.0(4) . . ?
Mg1A Mg3 Mg3A 91.3(6) 3_656 . ?
P2 Mg3 Mg3A 67.2(3) . . ?
P1 Mg3 Mg3A 67.0(3) 3_656 . ?
P3 Mg3 Mg3A 122.2(3) . . ?
P1A Mg3 Mg3A 56.4(4) 3_656 . ?
P3A Mg3 Mg2A 59.1(4) . . ?
P2A Mg3 Mg2A 52.0(4) . . ?
Mg1A Mg3 Mg2A 86.1(6) 3_656 . ?
P2 Mg3 Mg2A 41.3(4) . . ?
P1 Mg3 Mg2A 127.3(3) 3_656 . ?
P3 Mg3 Mg2A 58.0(4) . . ?
P1A Mg3 Mg2A 123.5(4) 3_656 . ?
Mg3A Mg3 Mg2A 83.9(5) . . ?
P3A Mg3 Mg1 59.6(2) . 3_656 ?
P2A Mg3 Mg1 120.2(2) . 3_656 ?
Mg1A Mg3 Mg1 1.4(5) 3_656 3_656 ?
P2 Mg3 Mg1 122.93(6) . 3_656 ?
P1 Mg3 Mg1 52.28(5) 3_656 3_656 ?
P3 Mg3 Mg1 50.08(5) . 3_656 ?
P1A Mg3 Mg1 58.3(2) 3_656 3_656 ?
Mg3A Mg3 Mg1 90.2(3) . 3_656 ?
Mg2A Mg3 Mg1 86.8(4) . 3_656 ?
P3A Mg3 Mg2 50.6(2) . . ?
P2A Mg3 Mg2 60.9(2) . . ?
Mg1A Mg3 Mg2 78.8(5) 3_656 . ?
P2 Mg3 Mg2 50.21(5) . . ?
P1 Mg3 Mg2 124.17(6) 3_656 . ?
P3 Mg3 Mg2 49.03(4) . . ?
P1A Mg3 Mg2 122.3(2) 3_656 . ?
Mg3A Mg3 Mg2 89.5(3) . . ?
Mg2A Mg3 Mg2 9.0(4) . . ?
Mg1 Mg3 Mg2 79.66(5) 3_656 . ?
P2A Mg3A P3 112.4(7) . 3_656 ?
P2A Mg3A P1A 120.3(8) . 3_656 ?
P3 Mg3A P1A 109.2(6) 3_656 3_656 ?
P2A Mg3A Mg2 139.1(8) . 3_656 ?
P3 Mg3A Mg2 58.9(3) 3_656 3_656 ?
P1A Mg3A Mg2 50.3(4) 3_656 3_656 ?
P2A Mg3A Mg1 53.5(4) . . ?
P3 Mg3A Mg1 58.9(4) 3_656 . ?
P1A Mg3A Mg1 139.9(7) 3_656 . ?
Mg2 Mg3A Mg1 105.2(6) 3_656 . ?
P2A Mg3A Mg1A 65.1(6) . . ?
P3 Mg3A Mg1A 48.4(5) 3_656 . ?
P1A Mg3A Mg1A 127.3(8) 3_656 . ?
Mg2 Mg3A Mg1A 89.8(7) 3_656 . ?
Mg1 Mg3A Mg1A 15.5(5) . . ?
P2A Mg3A Mg3 58.8(4) . . ?
P3 Mg3A Mg3 134.3(7) 3_656 . ?
P1A Mg3A Mg3 61.6(4) 3_656 . ?
Mg2 Mg3A Mg3 97.1(5) 3_656 . ?
Mg1 Mg3A Mg3 98.0(5) . . ?
Mg1A Mg3A Mg3 98.8(7) . . ?
P2A Mg3A P1 112.0(7) . 3_656 ?
P3 Mg3A P1 113.0(6) 3_656 3_656 ?
P1A Mg3A P1 8.6(2) 3_656 3_656 ?
Mg2 Mg3A P1 54.5(3) 3_656 3_656 ?
Mg1 Mg3A P1 134.3(6) . 3_656 ?
Mg1A Mg3A P1 123.3(7) . 3_656 ?
Mg3 Mg3A P1 53.2(3) . 3_656 ?
P2A Mg3A P2 7.0(2) . . ?
P3 Mg3A P2 112.9(6) 3_656 . ?
P1A Mg3A P2 114.5(6) 3_656 . ?
Mg2 Mg3A P2 132.9(6) 3_656 . ?
Mg1 Mg3A P2 54.7(3) . . ?
Mg1A Mg3A P2 64.7(6) . . ?
Mg3 Mg3A P2 53.1(3) . . ?
P1 Mg3A P2 106.1(5) 3_656 . ?
P2A Mg3A Mg2A 126.9(8) . 3_656 ?
P3 Mg3A Mg2A 56.8(5) 3_656 3_656 ?
P1A Mg3A Mg2A 54.6(5) 3_656 3_656 ?
Mg2 Mg3A Mg2A 12.5(4) 3_656 3_656 ?
Mg1 Mg3A Mg2A 95.3(6) . 3_656 ?
Mg1A Mg3A Mg2A 79.8(7) . 3_656 ?
Mg3 Mg3A Mg2A 91.2(6) . 3_656 ?
P1 Mg3A Mg2A 56.7(4) 3_656 3_656 ?
P2 Mg3A Mg2A 120.8(7) . 3_656 ?
P2A Mg3A P3A 113.4(7) . 3_656 ?
P3 Mg3A P3A 6.9(2) 3_656 3_656 ?
P1A Mg3A P3A 103.6(6) 3_656 3_656 ?
Mg2 Mg3A P3A 53.4(3) 3_656 3_656 ?
Mg1 Mg3A P3A 60.5(4) . 3_656 ?
Mg1A Mg3A P3A 48.4(5) . 3_656 ?
Mg3 Mg3A P3A 128.4(6) . 3_656 ?
P1 Mg3A P3A 106.9(5) 3_656 3_656 ?
P2 Mg3A P3A 113.1(6) . 3_656 ?
Mg2A Mg3A P3A 50.4(4) 3_656 3_656 ?
P2A Mg3A Mg2A 36.5(4) . . ?
P3 Mg3A Mg2A 95.8(5) 3_656 . ?
P1A Mg3A Mg2A 99.8(6) 3_656 . ?
Mg2 Mg3A Mg2A 102.6(5) 3_656 . ?
Mg1 Mg3A Mg2A 49.7(4) . . ?
Mg1A Mg3A Mg2A 51.1(6) . . ?
Mg3 Mg3A Mg2A 48.6(4) . . ?
P1 Mg3A Mg2A 91.6(5) 3_656 . ?
P2 Mg3A Mg2A 30.5(3) . . ?
Mg2A Mg3A Mg2A 90.4(6) 3_656 . ?
P3A Mg3A Mg2A 93.0(5) 3_656 . ?
P1A P1 Mg1A 124.5(12) . . ?
P1A P1 Si1 80.9(11) . . ?
Mg1A P1 Si1 148.1(5) . . ?
P1A P1 Mg3 105.5(11) . 3_656 ?
Mg1A P1 Mg3 62.9(6) . 3_656 ?
Si1 P1 Mg3 134.45(7) . 3_656 ?
P1A P1 Mg2 45.9(11) . . ?
Mg1A P1 Mg2 82.5(5) . . ?
Si1 P1 Mg2 110.86(9) . . ?
Mg3 P1 Mg2 104.30(6) 3_656 . ?
P1A P1 Mg1 122.4(11) . . ?
Mg1A P1 Mg1 14.9(5) . . ?
Si1 P1 Mg1 137.27(8) . . ?
Mg3 P1 Mg1 77.71(7) 3_656 . ?
Mg2 P1 Mg1 77.05(6) . . ?
P1A P1 Mg2A 59.7(12) . . ?
Mg1A P1 Mg2A 68.8(6) . . ?
Si1 P1 Mg2A 120.8(4) . . ?
Mg3 P1 Mg2A 99.6(3) 3_656 . ?
Mg2 P1 Mg2A 14.1(4) . . ?
Mg1 P1 Mg2A 63.0(4) . . ?
P1A P1 Mg3A 47.0(11) . 3_656 ?
Mg1A P1 Mg3A 92.0(6) . 3_656 ?
Si1 P1 Mg3A 119.7(3) . 3_656 ?
Mg3 P1 Mg3A 59.8(3) 3_656 3_656 ?
Mg2 P1 Mg3A 56.7(3) . 3_656 ?
Mg1 P1 Mg3A 100.0(3) . 3_656 ?
Mg2A P1 Mg3A 62.4(5) . 3_656 ?
P1 P1A Mg2 124.2(13) . . ?
P1 P1A Si1 85.8(11) . . ?
Mg2 P1A Si1 125.8(4) . . ?
P1 P1A Mg2A 110.0(13) . . ?
Mg2 P1A Mg2A 14.5(4) . . ?
Si1 P1A Mg2A 132.6(6) . . ?
P1 P1A Mg3A 124.4(13) . 3_656 ?
Mg2 P1A Mg3A 65.6(4) . 3_656 ?
Si1 P1A Mg3A 136.9(6) . 3_656 ?
Mg2A P1A Mg3A 70.2(6) . 3_656 ?
P1 P1A Mg1A 45.9(11) . . ?
Mg2 P1A Mg1A 82.3(5) . . ?
Si1 P1A Mg1A 128.1(6) . . ?
Mg2A P1A Mg1A 68.0(7) . . ?
Mg3A P1A Mg1A 92.8(7) 3_656 . ?
P1 P1A Mg3 63.7(10) . 3_656 ?
Mg2 P1A Mg3 108.3(4) . 3_656 ?
Si1 P1A Mg3 125.8(4) . 3_656 ?
Mg2A P1A Mg3 100.6(5) . 3_656 ?
Mg3A P1A Mg3 62.0(4) 3_656 3_656 ?
Mg1A P1A Mg3 56.3(5) . 3_656 ?
P1 P1A Mg1 48.9(10) . . ?
Mg2 P1A Mg1 75.9(3) . . ?
Si1 P1A Mg1 122.5(4) . . ?
Mg2A P1A Mg1 61.5(5) . . ?
Mg3A P1A Mg1 100.4(5) 3_656 . ?
Mg1A P1A Mg1 13.3(5) . . ?
Mg3 P1A Mg1 69.5(2) 3_656 . ?
P2A P2 Mg2A 114.6(7) . . ?
P2A P2 Si2 85.0(5) . . ?
Mg2A P2 Si2 156.7(5) . . ?
P2A P2 Mg3 76.7(5) . . ?
Mg2A P2 Mg3 76.4(5) . . ?
Si2 P2 Mg3 122.63(7) . . ?
P2A P2 Mg2 117.9(5) . . ?
Mg2A P2 Mg2 4.5(5) . . ?
Si2 P2 Mg2 152.21(8) . . ?
Mg3 P2 Mg2 80.39(6) . . ?
P2A P2 Mg1 55.3(5) . . ?
Mg2A P2 Mg1 77.0(5) . . ?
Si2 P2 Mg1 107.13(7) . . ?
Mg3 P2 Mg1 105.51(7) . . ?
Mg2 P2 Mg1 77.59(6) . . ?
P2A P2 Mg3A 20.4(6) . . ?
Mg2A P2 Mg3A 97.8(6) . . ?
Si2 P2 Mg3A 103.7(3) . . ?
Mg3 P2 Mg3A 59.7(3) . . ?
Mg2 P2 Mg3A 101.7(3) . . ?
Mg1 P2 Mg3A 57.2(3) . . ?
P2A P2 Mg1A 56.9(6) . . ?
Mg2A P2 Mg1A 68.1(6) . . ?
Si2 P2 Mg1A 118.4(4) . . ?
Mg3 P2 Mg1A 95.5(4) . . ?
Mg2 P2 Mg1A 69.3(4) . . ?
Mg1 P2 Mg1A 11.7(4) . . ?
Mg3A P2 Mg1A 53.7(5) . . ?
P2 P2A Mg3A 152.7(8) . . ?
P2 P2A Mg1 108.1(6) . . ?
Mg3A P2A Mg1 73.2(5) . . ?
P2 P2A Si2 75.7(5) . . ?
Mg3A P2A Si2 129.0(6) . . ?
Mg1 P2A Si2 117.7(3) . . ?
P2 P2A Mg2A 47.8(6) . . ?
Mg3A P2A Mg2A 108.9(6) . . ?
Mg1 P2A Mg2A 76.9(5) . . ?
Si2 P2A Mg2A 122.1(6) . . ?
P2 P2A Mg3 85.7(5) . . ?
Mg3A P2A Mg3 71.2(5) . . ?
Mg1 P2A Mg3 119.7(3) . . ?
Si2 P2A Mg3 122.6(3) . . ?
Mg2A P2A Mg3 70.9(5) . . ?
P2 P2A Mg1A 109.1(7) . . ?
Mg3A P2A Mg1A 65.9(6) . . ?
Mg1 P2A Mg1A 13.3(5) . . ?
Si2 P2A Mg1A 131.0(5) . . ?
Mg2A P2A Mg1A 70.6(6) . . ?
Mg3 P2A Mg1A 106.4(5) . . ?
P2 P2A Mg2 49.0(4) . . ?
Mg3A P2A Mg2 108.5(5) . . ?
Mg1 P2A Mg2 74.3(2) . . ?
Si2 P2A Mg2 122.5(4) . . ?
Mg2A P2A Mg2 2.8(4) . . ?
Mg3 P2A Mg2 73.1(2) . . ?
Mg1A P2A Mg2 68.1(5) . . ?
P3A P3 Mg1A 104.4(10) . 3_656 ?
P3A P3 Si3 78.6(9) . . ?
Mg1A P3 Si3 128.8(5) 3_656 . ?
P3A P3 Mg2 85.2(9) . . ?
Mg1A P3 Mg2 105.8(5) 3_656 . ?
Si3 P3 Mg2 125.24(7) . . ?
P3A P3 Mg3A 141.7(10) . 3_656 ?
Mg1A P3 Mg3A 69.4(7) 3_656 3_656 ?
Si3 P3 Mg3A 135.8(4) . 3_656 ?
Mg2 P3 Mg3A 62.1(4) . 3_656 ?
P3A P3 Mg1 118.0(9) . 3_656 ?
Mg1A P3 Mg1 14.5(6) 3_656 3_656 ?
Si3 P3 Mg1 123.25(6) . 3_656 ?
Mg2 P3 Mg1 110.61(7) . 3_656 ?
Mg3A P3 Mg1 62.8(4) 3_656 3_656 ?
P3A P3 Mg2A 74.1(10) . . ?
Mg1A P3 Mg2A 98.1(7) 3_656 . ?
Si3 P3 Mg2A 130.4(4) . . ?
Mg2 P3 Mg2A 15.3(4) . . ?
Mg3A P3 Mg2A 69.7(5) 3_656 . ?
Mg1 P3 Mg2A 106.1(4) 3_656 . ?
P3A P3 Mg3 47.1(9) . . ?
Mg1A P3 Mg3 62.2(6) 3_656 . ?
Si3 P3 Mg3 120.64(8) . . ?
Mg2 P3 Mg3 78.57(6) . . ?
Mg3A P3 Mg3 103.5(4) 3_656 . ?
Mg1 P3 Mg3 76.74(6) 3_656 . ?
Mg2A P3 Mg3 63.3(4) . . ?
P3 P3A Si3 86.7(9) . . ?
P3 P3A Mg3 122.2(10) . . ?
Si3 P3A Mg3 142.1(5) . . ?
P3 P3A Mg1A 61.7(9) . 3_656 ?
Si3 P3A Mg1A 120.4(6) . 3_656 ?
Mg3 P3A Mg1A 65.5(6) . 3_656 ?
P3 P3A Mg2A 93.1(10) . . ?
Si3 P3A Mg2A 138.2(6) . . ?
Mg3 P3A Mg2A 69.9(5) . . ?
Mg1A P3A Mg2A 95.4(7) 3_656 . ?
P3 P3A Mg2 81.6(9) . . ?
Si3 P3A Mg2 126.3(4) . . ?
Mg3 P3A Mg2 85.1(3) . . ?
Mg1A P3A Mg2 99.1(6) 3_656 . ?
Mg2A P3A Mg2 15.7(4) . . ?
P3 P3A Mg1 51.7(8) . 3_656 ?
Si3 P3A Mg1 112.1(3) . 3_656 ?
Mg3 P3A Mg1 76.6(2) . 3_656 ?
Mg1A P3A Mg1 11.1(5) 3_656 3_656 ?
Mg2A P3A Mg1 99.9(5) . 3_656 ?
Mg2 P3A Mg1 100.7(3) . 3_656 ?
P3 P3A Mg3A 31.4(8) . 3_656 ?
Si3 P3A Mg3A 115.5(5) . 3_656 ?
Mg3 P3A Mg3A 99.4(4) . 3_656 ?
Mg1A P3A Mg3A 58.4(6) 3_656 3_656 ?
Mg2A P3A Mg3A 63.6(5) . 3_656 ?
Mg2 P3A Mg3A 55.3(4) . 3_656 ?
Mg1 P3A Mg3A 53.4(4) 3_656 3_656 ?
C11 Si1 C13 111.4(3) . . ?
C11 Si1 C12 110.8(2) . . ?
C13 Si1 C12 110.4(2) . . ?
C11 Si1 P1A 96.5(3) . . ?
C13 Si1 P1A 112.3(3) . . ?
C12 Si1 P1A 114.7(3) . . ?
C11 Si1 P1 109.81(15) . . ?
C13 Si1 P1 106.94(15) . . ?
C12 Si1 P1 107.28(14) . . ?
P1A Si1 P1 13.3(2) . . ?
C22 Si2 C23 111.3(2) . . ?
C22 Si2 C21 110.4(2) . . ?
C23 Si2 C21 111.0(2) . . ?
C22 Si2 P2 105.6(2) . . ?
C23 Si2 P2 109.49(14) . . ?
C21 Si2 P2 108.98(14) . . ?
C22 Si2 P2A 123.1(3) . . ?
C23 Si2 P2A 93.6(2) . . ?
C21 Si2 P2A 106.3(2) . . ?
P2 Si2 P2A 19.4(2) . . ?
C31 Si3 C33 111.1(2) . . ?
C31 Si3 C32 112.0(2) . . ?
C33 Si3 C32 109.2(2) . . ?
C31 Si3 P3A 100.0(3) . . ?
C33 Si3 P3A 120.1(3) . . ?
C32 Si3 P3A 104.1(3) . . ?
C31 Si3 P3 110.3(2) . . ?
C33 Si3 P3 105.78(13) . . ?
C32 Si3 P3 108.24(13) . . ?
P3A Si3 P3 14.7(2) . . ?
C111 C11 C113 105.4(4) . . ?
C111 C11 C112 111.5(6) . . ?
C113 C11 C112 104.2(5) . . ?
C111 C11 Si1 113.0(4) . . ?
C113 C11 Si1 110.6(4) . . ?
C112 C11 Si1 111.6(3) . . ?
C123 C12 C121 104.5(5) . . ?
C123 C12 C122 111.8(5) . . ?
C121 C12 C122 103.2(5) . . ?
C123 C12 Si1 113.1(4) . . ?
C121 C12 Si1 111.5(4) . . ?
C122 C12 Si1 112.1(4) . . ?
C133 C13 C132 105.7(5) . . ?
C133 C13 C131 112.0(6) . . ?
C132 C13 C131 104.3(6) . . ?
C133 C13 Si1 112.1(4) . . ?
C132 C13 Si1 110.4(4) . . ?
C131 C13 Si1 111.9(4) . . ?
C215 C21 C216 108.6(28) . . ?
C215 C21 C214 110.4(31) . . ?
C216 C21 C214 108.2(19) . . ?
C211 C21 C212 105.1(6) . . ?
C211 C21 C213 107.9(6) . . ?
C212 C21 C213 103.4(5) . . ?
C215 C21 Si2 108.3(12) . . ?
C216 C21 Si2 111.4(12) . . ?
C214 C21 Si2 110.1(11) . . ?
C211 C21 Si2 114.9(5) . . ?
C212 C21 Si2 112.5(4) . . ?
C213 C21 Si2 112.2(4) . . ?
C223 C22 C222 106.5(4) . . ?
C223 C22 C221 107.5(4) . . ?
C222 C22 C221 106.6(4) . . ?
C223 C22 Si2 113.1(3) . . ?
C222 C22 Si2 109.1(3) . . ?
C221 C22 Si2 113.5(3) . . ?
C231 C23 C232 110.4(5) . . ?
C231 C23 C233 108.2(4) . . ?
C232 C23 C233 102.9(4) . . ?
C231 C23 Si2 113.8(3) . . ?
C232 C23 Si2 111.8(3) . . ?
C233 C23 Si2 109.1(3) . . ?
C311 C31 C312 107.4(4) . . ?
C311 C31 C313 108.5(4) . . ?
C312 C31 C313 105.8(5) . . ?
C311 C31 Si3 114.0(4) . . ?
C312 C31 Si3 110.4(3) . . ?
C313 C31 Si3 110.4(3) . . ?
C323 C32 C321 105.3(4) . . ?
C323 C32 C322 108.5(4) . . ?
C321 C32 C322 107.2(4) . . ?
C323 C32 Si3 112.1(3) . . ?
C321 C32 Si3 110.8(3) . . ?
C322 C32 Si3 112.6(3) . . ?
C331 C33 C332 107.7(4) . . ?
C331 C33 C333 105.0(4) . . ?
C332 C33 C333 107.4(4) . . ?
C331 C33 Si3 111.7(3) . . ?
C332 C33 Si3 114.1(3) . . ?
C333 C33 Si3 110.5(3) . . ?
C2 C1 C3 123.5 . 3 ?
C1 C2 C3 141.2 . . ?
C2 C3 C1 95.1 . 3 ?

loop_
_geom_bond_atom_site_label_1
_geom_bond_atom_site_label_2
_geom_bond_distance
_geom_bond_site_symmetry_2
_geom_bond_publ_flag
Mg1 Mg1A 0.70(2) . ?
Mg1 P2A 2.170(7) . ?
Mg1 P3 2.487(2) 3_656 ?
Mg1 P2 2.509(2) . ?
Mg1 P1 2.555(2) . ?
Mg1 Mg3A 2.58(2) . ?
Mg1 Mg2A 2.76(2) . ?
Mg1 P3A 2.800(9) 3_656 ?
Mg1 P1A 2.866(10) . ?
Mg1 Mg2 3.140(2) . ?
Mg1 Mg3 3.157(2) 3_656 ?
Mg1A P3 2.09(2) 3_656 ?
Mg1A P1 2.22(2) . ?
Mg1A P3A 2.30(2) 3_656 ?
Mg1A Mg3 2.46(2) 3_656 ?
Mg1A P1A 2.55(2) . ?
Mg1A P2A 2.60(2) . ?
Mg1A Mg3A 2.62(3) . ?
Mg1A Mg2A 2.82(3) . ?
Mg1A P2 2.94(2) . ?
Mg1A Mg2 3.11(2) . ?
Mg1A Mg2A 3.54(3) 3_656 ?
Mg2 Mg2A 0.68(2) . ?
Mg2 P1A 2.157(10) . ?
Mg2 P3 2.474(2) . ?
Mg2 P1 2.486(2) . ?
Mg2 P3A 2.492(8) . ?
Mg2 P2 2.503(2) . ?
Mg2 Mg3A 2.55(2) 3_656 ?
Mg2 P2A 2.932(8) . ?
Mg2 Mg3 3.212(2) . ?
Mg2 Mg1A 3.65(2) 3_656 ?
Mg2A P2 1.85(2) . ?
Mg2A P2A 2.27(2) . ?
Mg2A P3A 2.48(2) . ?
Mg2A P1A 2.50(2) . ?
Mg2A P3 2.58(2) . ?
Mg2A Mg3 2.72(2) . ?
Mg2A P1 2.72(2) . ?
Mg2A Mg3A 2.89(2) 3_656 ?
Mg2A Mg1A 3.54(3) 3_656 ?
Mg3 P3A 2.248(9) . ?
Mg3 P2A 2.414(7) . ?
Mg3 Mg1A 2.46(2) 3_656 ?
Mg3 P2 2.473(2) . ?
Mg3 P1 2.475(2) 3_656 ?
Mg3 P3 2.596(2) . ?
Mg3 P1A 2.661(10) 3_656 ?
Mg3 Mg3A 2.67(2) . ?
Mg3 Mg1 3.157(2) 3_656 ?
Mg3A P2A 2.16(2) . ?
Mg3A P3 2.47(2) 3_656 ?
Mg3A P1A 2.52(2) 3_656 ?
Mg3A Mg2 2.55(2) 3_656 ?
Mg3A P1 2.85(2) 3_656 ?
Mg3A P2 2.85(2) . ?
Mg3A Mg2A 2.89(2) 3_656 ?
Mg3A P3A 2.94(2) 3_656 ?
P1 P1A 0.518(9) . ?
P1 Si1 2.2369(14) . ?
P1 Mg3 2.475(2) 3_656 ?
P1 Mg3A 2.85(2) 3_656 ?
P1A Si1 2.214(9) . ?
P1A Mg3A 2.52(2) 3_656 ?
P1A Mg3 2.661(9) 3_656 ?
P2 P2A 0.754(8) . ?
P2 Si2 2.2010(15) . ?
P2A Si2 2.263(7) . ?
P3 P3A 0.570(9) . ?
P3 Mg1A 2.09(2) 3_656 ?
P3 Si3 2.2349(13) . ?
P3 Mg3A 2.47(2) 3_656 ?
P3 Mg1 2.487(2) 3_656 ?
P3A Si3 2.195(8) . ?
P3A Mg1A 2.30(2) 3_656 ?
P3A Mg1 2.800(9) 3_656 ?
P3A Mg3A 2.94(2) 3_656 ?
Si1 C11 1.924(4) . ?
Si1 C13 1.935(5) . ?
Si1 C12 1.947(4) . ?
Si2 C22 1.943(4) . ?
Si2 C23 1.944(4) . ?
Si2 C21 1.947(4) . ?
Si3 C31 1.925(4) . ?
Si3 C33 1.943(4) . ?
Si3 C32 1.957(4) . ?
C11 C111 1.514(8) . ?
C11 C113 1.549(8) . ?
C11 C112 1.572(7) . ?
C12 C123 1.484(8) . ?
C12 C121 1.519(8) . ?
C12 C122 1.570(7) . ?
C13 C133 1.518(9) . ?
C13 C132 1.539(9) . ?
C13 C131 1.554(8) . ?
C21 C215 1.44(3) . ?
C21 C216 1.48(3) . ?
C21 C214 1.47(3) . ?
C21 C211 1.529(10) . ?
C21 C212 1.539(9) . ?
C21 C213 1.558(11) . ?
C22 C223 1.516(7) . ?
C22 C222 1.539(7) . ?
C22 C221 1.548(7) . ?
C23 C231 1.514(6) . ?
C23 C232 1.518(7) . ?
C23 C233 1.546(7) . ?
C31 C311 1.520(7) . ?
C31 C312 1.523(8) . ?
C31 C313 1.564(8) . ?
C32 C323 1.524(6) . ?
C32 C321 1.542(7) . ?
C32 C322 1.542(6) . ?
C33 C331 1.524(6) . ?
C33 C332 1.537(5) . ?
C33 C333 1.541(6) . ?
C1 C2 1.33 . ?
C1 C3 1.60 3 ?
C2 C3 1.54 . ?
C3 C1 1.60 3 ?
